data_7058125
loop_
_publ_author_name
'Vedernikov, Artem I.'
'Lobova, Natalia A.'
'Kuzmina, Lyudmila G.'
'Fomina, Marina V.'
'Strelenko, Yuri A.'
'Howard, Judith A. K.'
'Gromov, Sergey P.'

_publ_section_title
;
 Self-assembly of cucurbiturils and cyclodextrins to supramolecular
 millstones with naphthalene derivatives capable of translocations in the
 host cavities
;
_journal_name_full 'New Journal of Chemistry'
_journal_paper_doi 10.1039/C8NJ04685A
_journal_year 2019
_chemical_formula_moiety '2(C18 H17 N O3 S), C48 H48 N32 O16, 28.5(H2 O)'
_chemical_formula_sum 'C84 H139 N34 O50.5 S2'
_chemical_formula_weight 2497.40
_chemical_name_systematic
'complex between 3-[4-(2-naphthyl)pyridinium-1-yl]propane-1-sulfonateand cucurbit[8]uril, water solvate'
_space_group_crystal_system triclinic
_space_group_IT_number 2
_space_group_name_Hall '-P 1'
_space_group_name_H-M_alt 'P -1'
_symmetry_space_group_name_Hall '-P 1'
_symmetry_space_group_name_H-M 'P -1'
_atom_sites_solution_hydrogens geom
_audit_creation_method SHELXL-2014/7
_audit_update_record
;
2018-09-13 deposited with the CCDC.
2019-01-23 downloaded from the CCDC.
;
_cell_angle_alpha 67.677(16)
_cell_angle_beta 76.564(17)
_cell_angle_gamma 71.319(17)
_cell_formula_units_Z 1
_cell_length_a 14.460(15)
_cell_length_b 15.020(15)
_cell_length_c 15.044(15)
_cell_measurement_reflns_used 2682
_cell_measurement_temperature 240(2)
_cell_measurement_theta_max 21.736
_cell_measurement_theta_min 2.232
_cell_volume 2840(5)
_computing_structure_refinement 'SHELXL-2014/7 (Sheldrick, 2014)'
_diffrn_ambient_temperature 240(2)
_diffrn_measured_fraction_theta_full 0.983
_diffrn_measured_fraction_theta_max 0.943
_diffrn_measurement_device_type 'Bruker SMART APEX II'
_diffrn_measurement_method /W
_diffrn_radiation_type MoK\a
_diffrn_radiation_wavelength 0.71073
_diffrn_reflns_av_R_equivalents 0.0484
_diffrn_reflns_av_unetI/netI 0.1240
_diffrn_reflns_Laue_measured_fraction_full 0.983
_diffrn_reflns_Laue_measured_fraction_max 0.943
_diffrn_reflns_limit_h_max 19
_diffrn_reflns_limit_h_min -19
_diffrn_reflns_limit_k_max 14
_diffrn_reflns_limit_k_min -20
_diffrn_reflns_limit_l_max 20
_diffrn_reflns_limit_l_min -18
_diffrn_reflns_number 20983
_diffrn_reflns_point_group_measured_fraction_full 0.983
_diffrn_reflns_point_group_measured_fraction_max 0.943
_diffrn_reflns_theta_full 25.242
_diffrn_reflns_theta_max 28.999
_diffrn_reflns_theta_min 1.966
_exptl_absorpt_coefficient_mu 0.156
_exptl_absorpt_correction_type none
_exptl_crystal_colour yellow
_exptl_crystal_density_diffrn 1.460
_exptl_crystal_description block
_exptl_crystal_F_000 1317
_exptl_crystal_recrystallization_method 'Re-crystallisation from solvent: water'
_exptl_crystal_size_max 0.280
_exptl_crystal_size_mid 0.120
_exptl_crystal_size_min 0.080
_refine_diff_density_max 0.900
_refine_diff_density_min -0.385
_refine_diff_density_rms 0.085
_refine_ls_extinction_method none
_refine_ls_goodness_of_fit_ref 0.913
_refine_ls_hydrogen_treatment constr
_refine_ls_matrix_type full
_refine_ls_number_parameters 846
_refine_ls_number_reflns 14240
_refine_ls_number_restraints 132
_refine_ls_restrained_S_all 0.916
_refine_ls_R_factor_all 0.1751
_refine_ls_R_factor_gt 0.0832
_refine_ls_shift/su_max 0.000
_refine_ls_shift/su_mean 0.000
_refine_ls_structure_factor_coef Fsqd
_refine_ls_weighting_details 'w=1/[\s^2^(Fo^2^)+(0.1397P)^2^] where P=(Fo^2^+2Fc^2^)/3'
_refine_ls_weighting_scheme calc
_refine_ls_wR_factor_gt 0.2236
_refine_ls_wR_factor_ref 0.2613
_reflns_Friedel_coverage 0.000
_reflns_number_gt 6237
_reflns_number_total 14240
_reflns_threshold_expression 'I > 2\s(I)'
_cod_data_source_file c8nj04685a2.cif
_cod_data_source_block aa
_cod_original_formula_sum 'C84 H139 N34 O50.50 S2'
_cod_database_code 7058125
_shelx_shelxl_version_number 2014/7
_shelx_space_group_comment
;
The symmetry employed for this shelxl refinement is uniquely defined
by the following loop, which should always be used as a source of
symmetry information in preference to the above space-group names.
They are only intended as comments.
;
_shelx_estimated_absorpt_t_min 0.958
_shelx_estimated_absorpt_t_max 0.988

loop_
_space_group_symop_operation_xyz
'x, y, z'
'-x, -y, -z'

loop_
_atom_site_label
_atom_site_type_symbol
_atom_site_fract_x
_atom_site_fract_y
_atom_site_fract_z
_atom_site_U_iso_or_equiv
_atom_site_adp_type
_atom_site_occupancy
_atom_site_site_symmetry_order
_atom_site_calc_flag
_atom_site_refinement_flags_posn
_atom_site_refinement_flags_adp
_atom_site_refinement_flags_occupancy
_atom_site_disorder_assembly
_atom_site_disorder_group
S1 S 0.86235(8) -0.28817(9) 0.86545(9) 0.0544(3) Uani 1 1 d . . . . .
O11 O 0.8548(3) -0.2717(3) 0.9567(2) 0.0698(10) Uani 1 1 d . . . . .
O12 O 0.7669(2) -0.2805(3) 0.8430(3) 0.0687(9) Uani 1 1 d . . . . .
O13 O 0.9347(3) -0.3806(3) 0.8612(3) 0.0810(11) Uani 1 1 d . . . . .
N17 N 0.7502(3) 0.0532(3) 0.8140(3) 0.0597(10) Uani 1 1 d . . . . .
C25 C 0.7881(4) 0.1315(4) 0.7553(4) 0.0724(15) Uani 1 1 d . . . . .
H25A H 0.8564 0.1216 0.7379 0.087 Uiso 1 1 calc R U . . .
C26 C 0.7269(5) 0.2236(4) 0.7221(4) 0.0699(14) Uani 1 1 d . . . . .
H26A H 0.7515 0.2791 0.6836 0.084 Uiso 1 1 calc R U . A 1
C28 C 0.5913(4) 0.1583(4) 0.8110(4) 0.0691(15) Uani 1 1 d . . . . .
H28A H 0.5248 0.1651 0.8372 0.083 Uiso 1 1 calc R U . B 1
C29 C 0.6537(4) 0.0666(4) 0.8431(4) 0.0637(13) Uani 1 1 d . . . . .
H29A H 0.6289 0.0125 0.8859 0.076 Uiso 1 1 calc R U . . .
C27 C 0.6136(13) 0.2334(15) 0.7509(15) 0.044(4) Uani 0.492(7) 1 d . U P C 1
C30 C 0.5553(4) 0.4208(4) 0.6753(5) 0.064(3) Uani 0.492(7) 1 d G U P C 1
H30A H 0.6118 0.4272 0.6906 0.076 Uiso 0.492(7) 1 calc R U P C 1
C31 C 0.5381(5) 0.3273(4) 0.7039(5) 0.053(3) Uani 0.492(7) 1 d G U P C 1
C32 C 0.4547(5) 0.3177(4) 0.6813(5) 0.071(3) Uani 0.492(7) 1 d G U P C 1
H32A H 0.4430 0.2545 0.7007 0.085 Uiso 0.492(7) 1 calc R U P C 1
C33 C 0.3884(4) 0.4016(5) 0.6300(5) 0.077(4) Uani 0.492(7) 1 d G U P C 1
H33A H 0.3319 0.3952 0.6147 0.093 Uiso 0.492(7) 1 calc R U P C 1
C34 C 0.4056(4) 0.4951(4) 0.6014(4) 0.067(4) Uani 0.492(7) 1 d G U P C 1
C35 C 0.4891(4) 0.5046(4) 0.6240(4) 0.075(4) Uani 0.492(7) 1 d G U P C 1
C36 C 0.5063(6) 0.5981(4) 0.5954(6) 0.089(4) Uani 0.492(7) 1 d G U P C 1
H36A H 0.5627 0.6046 0.6107 0.107 Uiso 0.492(7) 1 calc R U P C 1
C37 C 0.4400(7) 0.6820(4) 0.5441(6) 0.101(5) Uani 0.492(7) 1 d G U P C 1
H37A H 0.4517 0.7452 0.5247 0.121 Uiso 0.492(7) 1 calc R U P C 1
C38 C 0.3565(6) 0.6724(4) 0.5215(6) 0.082(4) Uani 0.492(7) 1 d G U P C 1
H38A H 0.3117 0.7291 0.4868 0.098 Uiso 0.492(7) 1 calc R U P C 1
C39 C 0.3393(5) 0.5790(5) 0.5501(5) 0.089(5) Uani 0.492(7) 1 d G U P C 1
H39A H 0.2829 0.5725 0.5349 0.107 Uiso 0.492(7) 1 calc R U P C 1
C27' C 0.6395(13) 0.2478(16) 0.7442(17) 0.052(5) Uani 0.508(7) 1 d . U P C 2
C30' C 0.4846(4) 0.3617(3) 0.6774(4) 0.050(3) Uani 0.508(7) 1 d G U P C 2
H30B H 0.4606 0.3065 0.6890 0.060 Uiso 0.508(7) 1 calc R U P C 2
C31' C 0.5728(4) 0.3478(3) 0.7091(4) 0.043(2) Uani 0.508(7) 1 d G U P C 2
C32' C 0.6083(4) 0.4294(4) 0.6920(4) 0.056(3) Uani 0.508(7) 1 d G U P C 2
H32B H 0.6679 0.4200 0.7134 0.068 Uiso 0.508(7) 1 calc R U P C 2
C33' C 0.5556(4) 0.5248(4) 0.6433(4) 0.067(3) Uani 0.508(7) 1 d G U P C 2
H33B H 0.5796 0.5799 0.6318 0.080 Uiso 0.508(7) 1 calc R U P C 2
C34' C 0.4675(3) 0.5386(3) 0.6116(3) 0.058(3) Uani 0.508(7) 1 d G U P C 2
C35' C 0.4320(3) 0.4570(3) 0.6287(3) 0.052(3) Uani 0.508(7) 1 d G U P C 2
C36' C 0.3438(3) 0.4709(4) 0.5970(4) 0.072(3) Uani 0.508(7) 1 d G U P C 2
H36B H 0.3198 0.4157 0.6086 0.086 Uiso 0.508(7) 1 calc R U P C 2
C37' C 0.2912(4) 0.5662(5) 0.5483(5) 0.082(4) Uani 0.508(7) 1 d G U P C 2
H37B H 0.2316 0.5756 0.5269 0.098 Uiso 0.508(7) 1 calc R U P C 2
C38' C 0.3267(4) 0.6478(4) 0.5313(5) 0.071(4) Uani 0.508(7) 1 d G U P C 2
H38B H 0.2910 0.7123 0.4983 0.085 Uiso 0.508(7) 1 calc R U P C 2
C39' C 0.4148(5) 0.6340(3) 0.5629(5) 0.072(3) Uani 0.508(7) 1 d G U P C 2
H39B H 0.4388 0.6891 0.5514 0.086 Uiso 0.508(7) 1 calc R U P C 2
C40 C 0.8157(4) -0.0493(4) 0.8400(4) 0.0665(14) Uani 1 1 d . . . . .
H40A H 0.7853 -0.0926 0.8986 0.080 Uiso 1 1 calc R U . . .
H40B H 0.8786 -0.0487 0.8534 0.080 Uiso 1 1 calc R U . . .
C41 C 0.8333(4) -0.0892(4) 0.7575(3) 0.0609(13) Uani 1 1 d . . . . .
H41A H 0.8576 -0.0419 0.6981 0.073 Uiso 1 1 calc R U . . .
H41B H 0.7705 -0.0939 0.7479 0.073 Uiso 1 1 calc R U . . .
C42 C 0.9068(3) -0.1913(3) 0.7741(3) 0.0558(12) Uani 1 1 d . . . . .
H42A H 0.9670 -0.1888 0.7914 0.067 Uiso 1 1 calc R U . . .
H42B H 0.9242 -0.2063 0.7134 0.067 Uiso 1 1 calc R U . . .
O1 O 0.2627(2) 0.4622(2) 0.2409(2) 0.0504(7) Uani 1 1 d . . . . .
O2 O 0.1136(2) 0.49744(19) 0.46482(19) 0.0453(7) Uani 1 1 d . . . . .
O3 O 0.0889(2) 0.64380(19) 0.63758(19) 0.0457(7) Uani 1 1 d . . . . .
O4 O 0.24539(19) 0.81215(19) 0.65688(19) 0.0435(7) Uani 1 1 d . . . . .
O5 O 0.54129(19) 0.09398(19) 0.4837(2) 0.0451(7) Uani 1 1 d . . . . .
O6 O 0.3762(2) 0.1228(2) 0.7182(2) 0.0513(8) Uani 1 1 d . . . . .
O7 O 0.36655(19) 0.2640(2) 0.88793(19) 0.0448(7) Uani 1 1 d . . . . .
O8 O 0.52020(19) 0.4355(2) 0.90964(19) 0.0460(7) Uani 1 1 d . . . . .
N1 N 0.3917(2) 0.3266(2) 0.2352(2) 0.0355(7) Uani 1 1 d . . . . .
N2 N 0.2694(2) 0.3049(2) 0.3521(2) 0.0349(7) Uani 1 1 d . . . . .
N3 N 0.1679(2) 0.3273(2) 0.4982(2) 0.0348(7) Uani 1 1 d . . . . .
N4 N 0.1210(2) 0.3850(2) 0.6212(2) 0.0337(7) Uani 1 1 d . . . . .
N5 N 0.1106(2) 0.4763(2) 0.7263(2) 0.0333(7) Uani 1 1 d . . . . .
N6 N 0.1584(2) 0.5701(2) 0.7802(2) 0.0320(7) Uani 1 1 d . . . . .
N7 N 0.2517(2) 0.6701(2) 0.7932(2) 0.0328(7) Uani 1 1 d . . . . .
N8 N 0.3624(2) 0.7567(2) 0.7607(2) 0.0355(7) Uani 1 1 d . . . . .
N9 N 0.5011(2) 0.1753(2) 0.3295(2) 0.0352(7) Uani 1 1 d . . . . .
N10 N 0.3803(2) 0.1604(2) 0.4506(2) 0.0317(7) Uani 1 1 d . . . . .
N11 N 0.2776(2) 0.1820(2) 0.5972(2) 0.0352(7) Uani 1 1 d . . . . .
N12 N 0.2227(2) 0.2329(2) 0.7232(2) 0.0369(7) Uani 1 1 d . . . . .
N13 N 0.2209(2) 0.3272(2) 0.8223(2) 0.0321(7) Uani 1 1 d . . . . .
N14 N 0.2667(2) 0.4221(2) 0.8785(2) 0.0338(7) Uani 1 1 d . . . . .
N15 N 0.3582(2) 0.5233(2) 0.8954(2) 0.0352(7) Uani 1 1 d . . . . .
N16 N 0.4704(2) 0.6080(2) 0.8576(2) 0.0368(7) Uani 1 1 d . . . . .
C1 C 0.3039(3) 0.3736(3) 0.2724(3) 0.0360(8) Uani 1 1 d . . . . .
C2 C 0.1709(3) 0.3278(3) 0.4023(3) 0.0383(9) Uani 1 1 d . . . . .
H2A H 0.1343 0.3936 0.3642 0.046 Uiso 1 1 calc R U . . .
H2B H 0.1373 0.2790 0.4059 0.046 Uiso 1 1 calc R U . . .
C3 C 0.1328(3) 0.4118(3) 0.5222(3) 0.0331(8) Uani 1 1 d . . . . .
C4 C 0.0585(3) 0.4527(3) 0.6708(3) 0.0362(8) Uani 1 1 d . . . . .
H4A H 0.0271 0.5146 0.6230 0.043 Uiso 1 1 calc R U . . .
H4B H 0.0063 0.4230 0.7144 0.043 Uiso 1 1 calc R U . . .
C5 C 0.1168(3) 0.5712(3) 0.7070(3) 0.0335(8) Uani 1 1 d . . . . .
C6 C 0.1551(2) 0.6609(3) 0.7942(3) 0.0339(8) Uani 1 1 d . . . . .
H6A H 0.1158 0.6628 0.8563 0.041 Uiso 1 1 calc R U . . .
H6B H 0.1225 0.7178 0.7428 0.041 Uiso 1 1 calc R U . . .
C7 C 0.2834(3) 0.7519(3) 0.7290(3) 0.0340(8) Uani 1 1 d . . . . .
C8 C 0.3998(3) 0.8434(3) 0.7201(3) 0.0379(9) Uani 1 1 d . . . . .
H8A H 0.3988 0.8681 0.7720 0.046 Uiso 1 1 calc R U . . .
H8B H 0.3563 0.8956 0.6743 0.046 Uiso 1 1 calc R U . . .
C9 C 0.4788(3) 0.1395(2) 0.4270(3) 0.0326(8) Uani 1 1 d . . . . .
C10 C 0.3338(3) 0.1130(3) 0.5460(3) 0.0350(8) Uani 1 1 d . . . . .
H10A H 0.2899 0.0784 0.5395 0.042 Uiso 1 1 calc R U . . .
H10B H 0.3847 0.0628 0.5848 0.042 Uiso 1 1 calc R U . . .
C11 C 0.2998(3) 0.1740(3) 0.6834(3) 0.0361(8) Uani 1 1 d . . . . .
C12 C 0.2146(3) 0.2348(3) 0.8204(3) 0.0387(9) Uani 1 1 d . . . . .
H12A H 0.1515 0.2223 0.8560 0.046 Uiso 1 1 calc R U . . .
H12B H 0.2671 0.1808 0.8538 0.046 Uiso 1 1 calc R U . . .
C13 C 0.2927(3) 0.3305(3) 0.8658(2) 0.0343(8) Uani 1 1 d . . . . .
C14 C 0.3166(3) 0.4387(3) 0.9415(3) 0.0363(8) Uani 1 1 d . . . . .
H14A H 0.2699 0.4486 0.9977 0.044 Uiso 1 1 calc R U . . .
H14B H 0.3694 0.3790 0.9652 0.044 Uiso 1 1 calc R U . . .
C15 C 0.4560(3) 0.5134(3) 0.8892(2) 0.0348(8) Uani 1 1 d . . . . .
C16 C 0.5621(3) 0.6250(3) 0.8599(3) 0.0411(9) Uani 1 1 d . . . . .
H16A H 0.6073 0.5610 0.8898 0.049 Uiso 1 1 calc R U . . .
H16B H 0.5503 0.6664 0.9005 0.049 Uiso 1 1 calc R U . . .
C17 C 0.4132(2) 0.2197(3) 0.2810(2) 0.0307(8) Uani 1 1 d . . . . .
H17A H 0.4136 0.1860 0.2356 0.037 Uiso 1 1 calc R U . . .
C18 C 0.3294(3) 0.2052(3) 0.3651(2) 0.0326(8) Uani 1 1 d . . . . .
H18A H 0.2924 0.1616 0.3617 0.039 Uiso 1 1 calc R U . . .
C19 C 0.1775(2) 0.2380(3) 0.5816(2) 0.0308(8) Uani 1 1 d . . . . .
H19A H 0.1376 0.1954 0.5818 0.037 Uiso 1 1 calc R U . . .
C20 C 0.1407(3) 0.2779(3) 0.6676(3) 0.0328(8) Uani 1 1 d . . . . .
H20A H 0.0806 0.2578 0.7058 0.039 Uiso 1 1 calc R U . . .
C21 C 0.1346(2) 0.4094(3) 0.8218(2) 0.0304(8) Uani 1 1 d . . . . .
H21A H 0.0770 0.3866 0.8637 0.036 Uiso 1 1 calc R U . . .
C22 C 0.1678(2) 0.4755(3) 0.8597(2) 0.0297(8) Uani 1 1 d . . . . .
H22A H 0.1254 0.4841 0.9194 0.036 Uiso 1 1 calc R U . . .
C23 C 0.2999(3) 0.6260(3) 0.8785(2) 0.0323(8) Uani 1 1 d . . . . .
H23A H 0.2532 0.6336 0.9364 0.039 Uiso 1 1 calc R U . . .
C24 C 0.3782(3) 0.6836(3) 0.8558(3) 0.0338(8) Uani 1 1 d . . . . .
H24A H 0.3700 0.7158 0.9046 0.041 Uiso 1 1 calc R U . . .
O1W O 0.6021(3) 0.8388(3) 0.9224(3) 0.0837(11) Uani 1 1 d . . . . .
O2W O 0.9404(3) 0.2950(3) 0.5940(3) 0.0791(11) Uani 1 1 d . . . . .
O3W O 0.8767(3) 0.4501(3) 0.9021(3) 0.0777(11) Uani 1 1 d . . . . .
O4W O 0.7607(3) 0.0750(3) 0.5351(3) 0.0798(11) Uani 1 1 d . . . . .
O5W O 0.9770(3) 0.2561(3) 0.9938(3) 0.0880(12) Uani 1 1 d . . . . .
O6W O 0.5926(3) 0.0189(3) 0.6671(3) 0.0854(12) Uani 1 1 d . . . . .
O7W O 0.1486(3) 0.8507(3) 0.8683(3) 0.0968(13) Uani 1 1 d . . . . .
O8W O 0.0922(3) 0.8250(3) 0.5011(3) 0.0921(13) Uani 1 1 d . . . . .
O9W O 0.4193(4) 0.9711(4) 0.8970(4) 0.131(2) Uani 1 1 d . . . . .
O10W O 0.1058(3) 0.0837(3) 0.5156(4) 0.1119(16) Uani 1 1 d . . . . .
O11W O 0.7163(3) 0.3140(3) 0.9139(3) 0.0897(12) Uani 1 1 d . . . . .
O12W O 0.8948(11) 0.2978(18) 0.7945(12) 0.091(6) Uani 0.53(3) 1 d . . P D 1
O13W O 0.8586(12) 0.3500(12) 0.7484(18) 0.101(5) Uani 0.47(3) 1 d . . P D 2
O14W O 0.2703(5) 0.8816(4) 0.9725(5) 0.1018(19) Uani 0.75 1 d . . P . .
O15W O 0.0566(7) 1.0155(6) 0.7230(5) 0.098(3) Uani 0.5 1 d . . P . .
O16W O 1.0077(6) 0.1164(6) 0.8550(6) 0.091(2) Uani 0.5 1 d . . P . .
O17W O 0.1010(8) 1.0069(7) 1.0118(7) 0.110(3) Uani 0.5 1 d . . P . .

loop_
_atom_site_aniso_label
_atom_site_aniso_U_11
_atom_site_aniso_U_22
_atom_site_aniso_U_33
_atom_site_aniso_U_23
_atom_site_aniso_U_13
_atom_site_aniso_U_12
S1 0.0456(6) 0.0520(7) 0.0548(7) -0.0070(5) -0.0071(5) -0.0106(5)
O11 0.079(2) 0.076(2) 0.0421(18) -0.0027(16) -0.0123(16) -0.0208(19)
O12 0.055(2) 0.072(2) 0.083(2) -0.0241(19) -0.0165(17) -0.0183(17)
O13 0.058(2) 0.054(2) 0.108(3) -0.016(2) -0.003(2) -0.0026(16)
N17 0.066(3) 0.046(2) 0.067(3) -0.017(2) -0.025(2) -0.0031(19)
C25 0.071(3) 0.061(3) 0.086(4) -0.015(3) -0.025(3) -0.019(3)
C26 0.086(4) 0.047(3) 0.073(4) -0.013(3) -0.017(3) -0.015(3)
C28 0.073(3) 0.063(3) 0.053(3) -0.019(3) -0.002(3) 0.001(3)
C29 0.062(3) 0.059(3) 0.062(3) -0.022(2) -0.004(2) -0.005(2)
C27 0.048(7) 0.049(7) 0.033(5) -0.012(5) -0.003(5) -0.013(5)
C30 0.097(7) 0.057(6) 0.042(5) -0.017(4) -0.029(5) -0.010(5)
C31 0.067(6) 0.047(6) 0.041(5) -0.012(4) -0.012(5) -0.012(5)
C32 0.062(6) 0.062(6) 0.067(6) -0.002(5) 0.002(5) -0.017(5)
C33 0.049(5) 0.081(7) 0.077(6) -0.005(5) 0.002(5) -0.018(5)
C34 0.057(6) 0.066(7) 0.060(6) -0.021(5) -0.002(5) 0.005(5)
C35 0.104(8) 0.067(7) 0.057(6) -0.033(5) -0.019(6) -0.008(6)
C36 0.122(8) 0.071(7) 0.086(7) -0.036(6) -0.037(6) -0.011(6)
C37 0.132(9) 0.060(7) 0.103(8) -0.040(6) -0.009(7) -0.004(6)
C38 0.091(8) 0.075(7) 0.069(7) -0.043(6) -0.004(6) 0.011(6)
C39 0.073(7) 0.093(8) 0.074(7) -0.034(6) 0.017(6) 0.004(6)
C27' 0.056(8) 0.052(7) 0.050(7) -0.021(5) -0.006(6) -0.011(6)
C30' 0.054(5) 0.047(5) 0.039(5) -0.005(4) -0.001(4) -0.013(4)
C31' 0.051(5) 0.047(5) 0.026(4) -0.011(4) -0.006(3) -0.009(4)
C32' 0.061(5) 0.061(5) 0.050(5) -0.016(4) -0.023(4) -0.010(4)
C33' 0.083(6) 0.047(5) 0.070(6) -0.018(4) -0.019(5) -0.011(4)
C34' 0.080(6) 0.052(6) 0.043(5) -0.031(4) -0.002(5) -0.003(5)
C35' 0.048(5) 0.056(6) 0.036(4) -0.016(4) 0.002(4) 0.003(4)
C36' 0.049(5) 0.065(6) 0.066(6) 0.001(5) 0.000(4) -0.001(4)
C37' 0.060(6) 0.083(7) 0.072(6) -0.015(5) 0.001(5) 0.003(5)
C38' 0.078(7) 0.061(6) 0.059(6) -0.024(5) 0.003(5) -0.002(6)
C39' 0.070(6) 0.078(7) 0.069(6) -0.043(5) -0.013(5) 0.005(5)
C40 0.068(3) 0.054(3) 0.064(3) -0.012(2) -0.027(3) 0.006(2)
C41 0.062(3) 0.057(3) 0.045(3) -0.005(2) -0.013(2) -0.002(2)
C42 0.057(3) 0.048(3) 0.049(3) -0.008(2) -0.002(2) -0.008(2)
O1 0.0506(17) 0.0379(16) 0.0487(17) 0.0007(13) -0.0162(13) -0.0046(13)
O2 0.0605(18) 0.0308(15) 0.0399(15) -0.0030(12) -0.0186(13) -0.0075(12)
O3 0.0583(18) 0.0339(15) 0.0415(16) -0.0023(12) -0.0263(13) -0.0054(12)
O4 0.0478(16) 0.0336(14) 0.0395(15) -0.0014(12) -0.0145(12) -0.0048(12)
O5 0.0428(15) 0.0393(15) 0.0458(16) -0.0037(13) -0.0197(13) -0.0035(12)
O6 0.0534(17) 0.0454(17) 0.0471(17) -0.0166(13) -0.0223(14) 0.0109(13)
O7 0.0383(14) 0.0460(16) 0.0393(15) -0.0139(12) -0.0144(12) 0.0099(12)
O8 0.0384(15) 0.0402(16) 0.0449(16) 0.0014(13) -0.0117(12) -0.0056(12)
N1 0.0368(17) 0.0378(17) 0.0284(16) -0.0031(13) -0.0083(13) -0.0113(13)
N2 0.0379(17) 0.0310(16) 0.0285(16) -0.0042(13) -0.0095(13) -0.0024(13)
N3 0.0395(17) 0.0314(17) 0.0276(16) -0.0063(13) -0.0082(12) -0.0030(13)
N4 0.0353(16) 0.0288(16) 0.0358(17) -0.0107(13) -0.0119(13) -0.0015(12)
N5 0.0387(16) 0.0286(16) 0.0335(16) -0.0110(13) -0.0156(13) -0.0011(13)
N6 0.0373(16) 0.0274(16) 0.0316(16) -0.0058(13) -0.0125(12) -0.0078(12)
N7 0.0331(16) 0.0310(16) 0.0333(16) -0.0092(13) -0.0101(12) -0.0046(12)
N8 0.0340(16) 0.0327(17) 0.0361(17) -0.0063(13) -0.0079(13) -0.0075(13)
N9 0.0315(16) 0.0352(17) 0.0346(17) -0.0075(13) -0.0066(13) -0.0062(13)
N10 0.0352(16) 0.0295(16) 0.0265(15) -0.0060(12) -0.0064(12) -0.0052(12)
N11 0.0408(17) 0.0321(16) 0.0298(16) -0.0111(13) -0.0083(13) -0.0020(13)
N12 0.0429(18) 0.0330(17) 0.0295(16) -0.0114(13) -0.0119(13) 0.0036(13)
N13 0.0370(16) 0.0271(16) 0.0286(15) -0.0089(12) -0.0116(12) 0.0012(12)
N14 0.0322(16) 0.0352(17) 0.0324(16) -0.0079(13) -0.0119(12) -0.0049(13)
N15 0.0339(16) 0.0294(16) 0.0366(17) -0.0035(13) -0.0102(13) -0.0059(13)
N16 0.0352(17) 0.0409(18) 0.0310(16) -0.0004(14) -0.0123(13) -0.0135(14)
C1 0.038(2) 0.042(2) 0.0303(19) -0.0095(17) -0.0163(15) -0.0084(17)
C2 0.0314(19) 0.047(2) 0.036(2) -0.0143(17) -0.0140(15) -0.0014(16)
C3 0.0304(18) 0.033(2) 0.034(2) -0.0077(16) -0.0106(14) -0.0059(15)
C4 0.0324(18) 0.037(2) 0.043(2) -0.0184(17) -0.0147(16) 0.0002(15)
C5 0.0302(18) 0.036(2) 0.0292(19) -0.0092(16) -0.0082(14) -0.0010(15)
C6 0.0301(18) 0.0303(19) 0.040(2) -0.0101(16) -0.0105(15) -0.0037(14)
C7 0.0350(19) 0.031(2) 0.0335(19) -0.0125(16) -0.0060(15) -0.0015(15)
C8 0.038(2) 0.029(2) 0.044(2) -0.0122(17) 0.0002(16) -0.0083(16)
C9 0.042(2) 0.0216(17) 0.037(2) -0.0112(15) -0.0086(16) -0.0067(15)
C10 0.045(2) 0.0250(18) 0.0307(19) -0.0083(15) -0.0039(15) -0.0053(15)
C11 0.046(2) 0.0274(19) 0.0313(19) -0.0073(15) -0.0107(16) -0.0040(16)
C12 0.055(2) 0.029(2) 0.0278(19) -0.0044(15) -0.0111(16) -0.0065(17)
C13 0.0353(19) 0.039(2) 0.0227(17) -0.0076(15) -0.0039(14) -0.0042(16)
C14 0.044(2) 0.035(2) 0.0276(18) -0.0027(15) -0.0151(15) -0.0088(16)
C15 0.037(2) 0.043(2) 0.0223(17) -0.0046(15) -0.0081(14) -0.0108(17)
C16 0.039(2) 0.052(2) 0.029(2) -0.0022(17) -0.0133(16) -0.0152(18)
C17 0.0340(18) 0.034(2) 0.0268(18) -0.0091(15) -0.0039(14) -0.0138(15)
C18 0.0372(19) 0.035(2) 0.0287(18) -0.0112(15) -0.0068(14) -0.0099(15)
C19 0.0341(18) 0.0270(18) 0.0298(18) -0.0069(14) -0.0079(14) -0.0066(14)
C20 0.0358(19) 0.0315(19) 0.0309(19) -0.0082(15) -0.0046(15) -0.0108(15)
C21 0.0322(18) 0.0313(19) 0.0261(18) -0.0093(14) -0.0068(14) -0.0042(14)
C22 0.0316(18) 0.0329(19) 0.0233(17) -0.0100(14) -0.0046(13) -0.0049(14)
C23 0.0344(18) 0.035(2) 0.0267(18) -0.0081(15) -0.0063(14) -0.0090(15)
C24 0.0344(19) 0.041(2) 0.0282(18) -0.0126(16) -0.0036(14) -0.0121(16)
O1W 0.084(3) 0.088(3) 0.062(2) -0.012(2) -0.0276(19) -0.002(2)
O2W 0.072(2) 0.064(2) 0.087(3) -0.013(2) -0.023(2) -0.0062(18)
O3W 0.073(2) 0.077(2) 0.086(3) -0.033(2) -0.033(2) 0.0015(19)
O4W 0.085(3) 0.073(2) 0.065(2) -0.0070(19) -0.0306(19) -0.004(2)
O5W 0.091(3) 0.089(3) 0.081(3) -0.015(2) -0.011(2) -0.035(2)
O6W 0.084(3) 0.092(3) 0.081(3) -0.034(2) -0.028(2) -0.005(2)
O7W 0.120(4) 0.083(3) 0.081(3) -0.032(2) -0.001(2) -0.019(3)
O8W 0.092(3) 0.069(3) 0.101(3) -0.005(2) -0.039(2) -0.011(2)
O9W 0.098(3) 0.127(4) 0.109(4) 0.031(3) -0.033(3) -0.022(3)
O10W 0.097(3) 0.099(3) 0.171(5) -0.077(3) -0.051(3) -0.002(3)
O11W 0.081(3) 0.095(3) 0.075(3) -0.028(2) -0.020(2) 0.008(2)
O12W 0.074(7) 0.126(14) 0.083(9) -0.042(9) -0.007(5) -0.033(8)
O13W 0.087(8) 0.063(8) 0.148(13) -0.012(8) -0.039(9) -0.021(6)
O14W 0.110(5) 0.090(4) 0.106(5) -0.007(3) -0.036(4) -0.043(3)
O15W 0.123(7) 0.070(5) 0.055(5) 0.007(4) -0.024(4) 0.011(5)
O16W 0.105(6) 0.072(5) 0.083(6) -0.013(4) -0.007(5) -0.024(5)
O17W 0.156(9) 0.103(7) 0.097(6) -0.058(6) -0.027(6) -0.031(6)

loop_
_atom_type_symbol
_atom_type_description
_atom_type_scat_dispersion_real
_atom_type_scat_dispersion_imag
_atom_type_scat_source
C C 0.0033 0.0016 'International Tables Vol C Tables 4.2.6.8 and 6.1.1.4'
H H 0.0000 0.0000 'International Tables Vol C Tables 4.2.6.8 and 6.1.1.4'
N N 0.0061 0.0033 'International Tables Vol C Tables 4.2.6.8 and 6.1.1.4'
O O 0.0106 0.0060 'International Tables Vol C Tables 4.2.6.8 and 6.1.1.4'
S S 0.1246 0.1234 'International Tables Vol C Tables 4.2.6.8 and 6.1.1.4'

loop_
_geom_angle_atom_site_label_1
_geom_angle_atom_site_label_2
_geom_angle_atom_site_label_3
_geom_angle
_geom_angle_site_symmetry_1
_geom_angle_site_symmetry_3
O12 S1 O11 112.1(2) . .
O12 S1 O13 112.6(2) . .
O11 S1 O13 112.3(2) . .
O12 S1 C42 106.6(2) . .
O11 S1 C42 106.5(2) . .
O13 S1 C42 106.1(2) . .
C29 N17 C25 120.9(4) . .
C29 N17 C40 119.2(4) . .
C25 N17 C40 119.8(5) . .
C26 C25 N17 120.0(5) . .
C27' C26 C25 126.8(11) . .
C25 C26 C27 117.1(9) . .
C27 C28 C29 126.3(10) . .
C29 C28 C27' 117.1(8) . .
N17 C29 C28 120.0(5) . .
C28 C27 C31 123.2(13) . .
C28 C27 C26 115.1(14) . .
C31 C27 C26 121.7(13) . .
C31 C30 C35 120.0 . .
C32 C31 C30 120.0 . .
C32 C31 C27 118.4(8) . .
C30 C31 C27 121.4(8) . .
C31 C32 C33 120.0 . .
C34 C33 C32 120.0 . .
C33 C34 C35 120.0 . .
C33 C34 C39 120.0 . .
C35 C34 C39 120.0 . .
C34 C35 C36 120.0 . .
C34 C35 C30 120.0 . .
C36 C35 C30 120.0 . .
C37 C36 C35 120.0 . .
C36 C37 C38 120.0 . .
C37 C38 C39 120.0 . .
C38 C39 C34 120.0 . .
C26 C27' C31' 127.1(16) . .
C26 C27' C28 114.9(15) . .
C31' C27' C28 117.7(12) . .
C31' C30' C35' 120.0 . .
C30' C31' C32' 120.0 . .
C30' C31' C27' 121.3(8) . .
C32' C31' C27' 117.7(8) . .
C33' C32' C31' 120.0 . .
C34' C33' C32' 120.0 . .
C33' C34' C35' 120.0 . .
C33' C34' C39' 120.0 . .
C35' C34' C39' 120.0 . .
C36' C35' C34' 120.0 . .
C36' C35' C30' 120.0 . .
C34' C35' C30' 120.0 . .
C35' C36' C37' 120.0 . .
C38' C37' C36' 120.0 . .
C39' C38' C37' 120.0 . .
C38' C39' C34' 120.0 . .
N17 C40 C41 109.8(4) . .
C40 C41 C42 113.6(4) . .
C41 C42 S1 113.6(3) . .
C1 N1 C17 112.3(3) . .
C1 N1 C16 120.8(3) . 2_666
C17 N1 C16 123.3(3) . 2_666
C1 N2 C18 112.9(3) . .
C1 N2 C2 122.2(3) . .
C18 N2 C2 123.2(3) . .
C3 N3 C2 122.3(3) . .
C3 N3 C19 112.8(3) . .
C2 N3 C19 123.2(3) . .
C3 N4 C4 121.6(3) . .
C3 N4 C20 112.0(3) . .
C4 N4 C20 121.6(3) . .
C5 N5 C4 122.5(3) . .
C5 N5 C21 113.5(3) . .
C4 N5 C21 121.6(3) . .
C5 N6 C6 121.5(3) . .
C5 N6 C22 112.1(3) . .
C6 N6 C22 122.0(3) . .
C7 N7 C23 111.8(3) . .
C7 N7 C6 120.8(3) . .
C23 N7 C6 121.7(3) . .
C7 N8 C8 121.5(3) . .
C7 N8 C24 111.1(3) . .
C8 N8 C24 124.1(3) . .
C9 N9 C8 123.5(3) . 2_666
C9 N9 C17 111.7(3) . .
C8 N9 C17 124.1(3) 2_666 .
C9 N10 C10 122.3(3) . .
C9 N10 C18 111.7(3) . .
C10 N10 C18 122.7(3) . .
C11 N11 C19 112.7(3) . .
C11 N11 C10 121.8(3) . .
C19 N11 C10 121.9(3) . .
C11 N12 C20 113.0(3) . .
C11 N12 C12 123.6(3) . .
C20 N12 C12 122.2(3) . .
C13 N13 C12 121.0(3) . .
C13 N13 C21 111.7(3) . .
C12 N13 C21 121.4(3) . .
C13 N14 C22 111.7(3) . .
C13 N14 C14 120.2(3) . .
C22 N14 C14 123.0(3) . .
C15 N15 C14 121.6(3) . .
C15 N15 C23 112.8(3) . .
C14 N15 C23 123.3(3) . .
C15 N16 C16 122.6(3) . .
C15 N16 C24 111.8(3) . .
C16 N16 C24 122.3(3) . .
O1 C1 N1 126.2(4) . .
O1 C1 N2 126.0(4) . .
N1 C1 N2 107.9(3) . .
N3 C2 N2 114.1(3) . .
O2 C3 N3 125.8(3) . .
O2 C3 N4 126.0(3) . .
N3 C3 N4 108.2(3) . .
N5 C4 N4 113.3(3) . .
O3 C5 N6 126.3(4) . .
O3 C5 N5 126.1(3) . .
N6 C5 N5 107.6(3) . .
N6 C6 N7 112.6(3) . .
O4 C7 N8 125.5(3) . .
O4 C7 N7 125.9(3) . .
N8 C7 N7 108.6(3) . .
N8 C8 N9 113.1(3) . 2_666
O5 C9 N10 126.6(3) . .
O5 C9 N9 123.8(3) . .
N10 C9 N9 109.6(3) . .
N11 C10 N10 113.6(3) . .
O6 C11 N12 126.6(3) . .
O6 C11 N11 125.7(3) . .
N12 C11 N11 107.7(3) . .
N13 C12 N12 113.3(3) . .
O7 C13 N13 125.3(4) . .
O7 C13 N14 126.6(3) . .
N13 C13 N14 108.1(3) . .
N15 C14 N14 113.9(3) . .
O8 C15 N15 126.6(4) . .
O8 C15 N16 125.5(3) . .
N15 C15 N16 107.9(3) . .
N16 C16 N1 113.3(3) . 2_666
N1 C17 N9 114.9(3) . .
N1 C17 C18 103.4(3) . .
N9 C17 C18 103.3(3) . .
N2 C18 N10 114.7(3) . .
N2 C18 C17 102.9(3) . .
N10 C18 C17 103.4(3) . .
N3 C19 N11 114.9(3) . .
N3 C19 C20 103.3(3) . .
N11 C19 C20 103.1(3) . .
N12 C20 N4 115.3(3) . .
N12 C20 C19 102.9(3) . .
N4 C20 C19 103.4(3) . .
N13 C21 N5 115.0(3) . .
N13 C21 C22 103.2(3) . .
N5 C21 C22 102.2(3) . .
N14 C22 N6 114.8(3) . .
N14 C22 C21 104.0(3) . .
N6 C22 C21 103.9(3) . .
N7 C23 N15 115.2(3) . .
N7 C23 C24 103.7(3) . .
N15 C23 C24 103.0(3) . .
N16 C24 N8 114.1(3) . .
N16 C24 C23 103.9(3) . .
N8 C24 C23 104.1(3) . .

loop_
_geom_bond_atom_site_label_1
_geom_bond_atom_site_label_2
_geom_bond_distance
_geom_bond_site_symmetry_2
S1 O12 1.455(4) .
S1 O11 1.459(4) .
S1 O13 1.460(4) .
S1 C42 1.757(5) .
N17 C29 1.336(6) .
N17 C25 1.364(7) .
N17 C40 1.484(6) .
C25 C26 1.357(7) .
C26 C27' 1.202(18) .
C26 C27 1.569(17) .
C28 C27 1.230(19) .
C28 C29 1.359(7) .
C28 C27' 1.597(19) .
C27 C31 1.52(2) .
C30 C31 1.3900 .
C30 C35 1.3900 .
C31 C32 1.3900 .
C32 C33 1.3900 .
C33 C34 1.3900 .
C34 C35 1.3900 .
C34 C39 1.3900 .
C35 C36 1.3900 .
C36 C37 1.3900 .
C37 C38 1.3900 .
C38 C39 1.3900 .
C27' C31' 1.47(2) .
C30' C31' 1.3900 .
C30' C35' 1.3900 .
C31' C32' 1.3900 .
C32' C33' 1.3900 .
C33' C34' 1.3900 .
C34' C35' 1.3900 .
C34' C39' 1.3900 .
C35' C36' 1.3900 .
C36' C37' 1.3900 .
C37' C38' 1.3900 .
C38' C39' 1.3900 .
C40 C41 1.511(7) .
C41 C42 1.527(6) .
O1 C1 1.222(5) .
O2 C3 1.231(4) .
O3 C5 1.221(4) .
O4 C7 1.229(4) .
O5 C9 1.237(4) .
O6 C11 1.226(4) .
O7 C13 1.216(4) .
O8 C15 1.221(4) .
N1 C1 1.349(5) .
N1 C17 1.445(5) .
N1 C16 1.449(5) 2_666
N2 C1 1.365(5) .
N2 C18 1.435(5) .
N2 C2 1.450(5) .
N3 C3 1.360(5) .
N3 C2 1.431(5) .
N3 C19 1.442(5) .
N4 C3 1.372(5) .
N4 C4 1.444(5) .
N4 C20 1.449(5) .
N5 C5 1.372(5) .
N5 C4 1.442(5) .
N5 C21 1.450(4) .
N6 C5 1.364(5) .
N6 C6 1.440(5) .
N6 C22 1.459(4) .
N7 C7 1.380(5) .
N7 C23 1.430(4) .
N7 C6 1.444(5) .
N8 C7 1.367(5) .
N8 C8 1.433(5) .
N8 C24 1.450(5) .
N9 C9 1.356(5) .
N9 C8 1.447(5) 2_666
N9 C17 1.453(4) .
N10 C9 1.348(5) .
N10 C10 1.450(5) .
N10 C18 1.453(5) .
N11 C11 1.360(5) .
N11 C19 1.444(4) .
N11 C10 1.450(4) .
N12 C11 1.359(5) .
N12 C20 1.443(5) .
N12 C12 1.450(5) .
N13 C13 1.371(5) .
N13 C12 1.431(5) .
N13 C21 1.447(4) .
N14 C13 1.381(5) .
N14 C22 1.431(4) .
N14 C14 1.447(5) .
N15 C15 1.358(5) .
N15 C14 1.444(5) .
N15 C23 1.457(5) .
N16 C15 1.384(5) .
N16 C16 1.439(5) .
N16 C24 1.446(5) .
C8 N9 1.447(5) 2_666
C16 N1 1.449(5) 2_666
C17 C18 1.537(5) .
C19 C20 1.542(5) .
C21 C22 1.551(5) .
C23 C24 1.539(5) .
